data_7708253
loop_
_publ_author_name
'Johnson, Andrew Lee'
'Paish, James David'
'Snook, Michael'

_publ_section_title
;
 Evaluation of Sn(II) Aminoalkoxide Precursors for Atomic Layer Deposition
 of SnO Thin Films. Invitation: Dalton Transactions web collection themed
 around the topic of tin chemistry
;
_journal_name_full 'Dalton Transactions'
_journal_paper_doi 10.1039/D1DT02480A
_journal_year 2021
_chemical_formula_moiety 'C12 H26 F6 N2 O Si2 Sn'
_chemical_formula_sum 'C12 H26 F6 N2 O Si2 Sn'
_chemical_formula_weight 503.22
_space_group_crystal_system triclinic
_space_group_IT_number 2
_space_group_name_Hall '-P 1'
_space_group_name_H-M_alt 'P -1'
_atom_sites_solution_hydrogens geom
_atom_sites_solution_primary dual
_audit_creation_method SHELXL-2018/3
_audit_update_record
;
2021-09-03 deposited with the CCDC.	2021-09-08 downloaded from the CCDC.
;
_cell_angle_alpha 94.6970(10)
_cell_angle_beta 98.7470(10)
_cell_angle_gamma 110.7630(10)
_cell_formula_units_Z 2
_cell_length_a 7.06130(10)
_cell_length_b 8.48480(10)
_cell_length_c 18.7724(2)
_cell_measurement_reflns_used 24620
_cell_measurement_temperature 150(2)
_cell_measurement_theta_max 73.0310
_cell_measurement_theta_min 4.8070
_cell_volume 1028.16(2)
_computing_cell_refinement 'CrysAlisPro 1.171.38.43 (Rigaku OD, 2015)'
_computing_data_collection 'CrysAlisPro 1.171.38.43 (Rigaku OD, 2015)'
_computing_data_reduction 'CrysAlisPro 1.171.38.43 (Rigaku OD, 2015)'
_computing_molecular_graphics 'ORTEP3 for Windows - Farrugia, L. J. J. Appl. Crystallogr. 1997, 30, 565'
_computing_publication_material
;
 'WinGX publication routines, Farrugia, 
 L. J., J. Appl. Crystallogr., 1999, 32, 837-838
;
_computing_structure_refinement
;
 SHELXL-2018/3 (Sheldrick, 2018)
 Sheldrick GM (2008) Acta Crystallogr A64:112--122 and 
 C. B. H\"ubschle, G. M. Sheldrick and B. Dittrich
 ShelXle: a Qt graphical user interface for SHELXL
 J. Appl. Cryst., 44, (2011) 1281-1284.
;
_computing_structure_solution
; 
 SHELXT
 Sheldrick, G. M. (2008). Acta Cryst. A64, 112-122.
;
_diffrn_ambient_environment N~2~
_diffrn_ambient_temperature 150.00(10)
_diffrn_detector 'CCD plate'
_diffrn_detector_area_resol_mean 8.1150
_diffrn_detector_type EosS2
_diffrn_measured_fraction_theta_full 0.999
_diffrn_measured_fraction_theta_max 0.993
_diffrn_measurement_device 'four-circle diffractometer'
_diffrn_measurement_device_type 'SuperNova, Dual, Cu at home/near, EosS2'
_diffrn_measurement_method '\w scans'
_diffrn_radiation_monochromator mirror
_diffrn_radiation_probe x-ray
_diffrn_radiation_type 'Cu K\a'
_diffrn_radiation_wavelength 1.54184
_diffrn_reflns_av_R_equivalents 0.0419
_diffrn_reflns_av_unetI/netI 0.0163
_diffrn_reflns_Laue_measured_fraction_full 0.999
_diffrn_reflns_Laue_measured_fraction_max 0.993
_diffrn_reflns_limit_h_max 8
_diffrn_reflns_limit_h_min -8
_diffrn_reflns_limit_k_max 9
_diffrn_reflns_limit_k_min -10
_diffrn_reflns_limit_l_max 23
_diffrn_reflns_limit_l_min -23
_diffrn_reflns_number 34501
_diffrn_reflns_point_group_measured_fraction_full 0.999
_diffrn_reflns_point_group_measured_fraction_max 0.993
_diffrn_reflns_theta_full 67.684
_diffrn_reflns_theta_max 73.177
_diffrn_reflns_theta_min 4.819
_diffrn_source 'micro-focus sealed X-ray tube'
_diffrn_source_type 'SuperNova (Cu) X-ray Source'
_exptl_absorpt_coefficient_mu 11.530
_exptl_absorpt_correction_T_max 0.530
_exptl_absorpt_correction_T_min 0.054
_exptl_absorpt_correction_type gaussian
_exptl_absorpt_process_details
;
CrysAlisPro 1.171.41.112a (Rigaku Oxford Diffraction, 2021)
Numerical absorption correction based on gaussian integration over
a multifaceted crystal model
Empirical absorption correction using spherical harmonics,
implemented in SCALE3 ABSPACK scaling algorithm.
;
_exptl_crystal_colour colourless
_exptl_crystal_density_diffrn 1.625
_exptl_crystal_description block
_exptl_crystal_F_000 504
_exptl_crystal_size_max 0.463
_exptl_crystal_size_mid 0.342
_exptl_crystal_size_min 0.210
_refine_diff_density_max 1.927
_refine_diff_density_min -0.549
_refine_diff_density_rms 0.106
_refine_ls_extinction_method none
_refine_ls_goodness_of_fit_ref 1.153
_refine_ls_hydrogen_treatment constr
_refine_ls_matrix_type full
_refine_ls_number_parameters 225
_refine_ls_number_reflns 4091
_refine_ls_number_restraints 0
_refine_ls_restrained_S_all 1.153
_refine_ls_R_factor_all 0.0323
_refine_ls_R_factor_gt 0.0323
_refine_ls_shift/su_max 0.002
_refine_ls_shift/su_mean 0.000
_refine_ls_structure_factor_coef Fsqd
_refine_ls_weighting_details 'w=1/[\s^2^(Fo^2^)+(0.0516P)^2^+1.1157P] where P=(Fo^2^+2Fc^2^)/3'
_refine_ls_weighting_scheme calc
_refine_ls_wR_factor_gt 0.0845
_refine_ls_wR_factor_ref 0.0845
_reflns_Friedel_coverage 0.000
_reflns_number_gt 4086
_reflns_number_total 4091
_reflns_threshold_expression 'I > 2\s(I)'
_cod_data_source_file d1dt02480a2.cif
_cod_data_source_block 2d
_cod_database_code 7708253
_shelx_shelxl_version_number 2018/3
_shelx_space_group_comment
;
The symmetry employed for this shelxl refinement is uniquely defined
by the following loop, which should always be used as a source of
symmetry information in preference to the above space-group names.
They are only intended as comments.
;
_shelx_estimated_absorpt_t_min 0.076
_shelx_estimated_absorpt_t_max 0.196
_oxdiff_exptl_absorpt_empirical_full_min 0.731
_oxdiff_exptl_absorpt_empirical_full_max 1.518
_oxdiff_exptl_absorpt_empirical_details
;
Empirical correction (ABSPACK) includes:
- Absorption correction using spherical harmonics
- Frame scaling
;

loop_
_space_group_symop_operation_xyz
'x, y, z'
'-x, -y, -z'

loop_
_atom_site_label
_atom_site_type_symbol
_atom_site_fract_x
_atom_site_fract_y
_atom_site_fract_z
_atom_site_U_iso_or_equiv
_atom_site_adp_type
_atom_site_occupancy
_atom_site_site_symmetry_order
_atom_site_calc_flag
_atom_site_refinement_flags_posn
_atom_site_refinement_flags_adp
_atom_site_refinement_flags_occupancy
_atom_site_disorder_assembly
_atom_site_disorder_group
Sn1 Sn 0.62228(2) 0.55238(2) 0.68873(2) 0.02183(9) Uani 1 1 d . . . . .
Si1 Si 0.54063(13) 0.39523(11) 0.84471(4) 0.02667(18) Uani 1 1 d . . . . .
Si2 Si 0.81441(12) 0.76613(11) 0.85042(5) 0.02563(18) Uani 1 1 d . . . . .
O1 O 0.3386(3) 0.3483(3) 0.66721(11) 0.0249(4) Uani 1 1 d . . . . .
F2 F 0.2196(3) 0.1034(2) 0.54232(11) 0.0390(5) Uani 1 1 d . . . . .
F1 F 0.4208(3) 0.3509(3) 0.52824(11) 0.0401(5) Uani 1 1 d . . . . .
F4 F -0.0407(3) 0.0809(3) 0.63120(13) 0.0457(5) Uani 1 1 d . . . . .
F6 F -0.0589(3) 0.3077(3) 0.68264(12) 0.0430(5) Uani 1 1 d . . . . .
F3 F 0.0977(4) 0.2591(3) 0.47924(11) 0.0408(5) Uani 1 1 d . . . . .
F5 F -0.1733(3) 0.2285(3) 0.56781(13) 0.0480(5) Uani 1 1 d . . . . .
N2 N 0.6501(4) 0.5706(3) 0.80172(13) 0.0240(5) Uani 1 1 d . . . . .
N1 N 0.3537(4) 0.6639(3) 0.65439(13) 0.0238(5) Uani 1 1 d . . . . .
C1 C 0.1952(4) 0.3472(4) 0.60947(16) 0.0229(6) Uani 1 1 d . . . . .
C5 C 0.2302(5) 0.2618(4) 0.53931(17) 0.0281(6) Uani 1 1 d . . . . .
C2 C 0.2025(5) 0.5301(4) 0.59649(17) 0.0276(6) Uani 1 1 d . . . . .
H2A H 0.240456 0.552704 0.548651 0.033 Uiso 1 1 calc R U . . .
H2B H 0.063736 0.534169 0.595295 0.033 Uiso 1 1 calc R U . . .
C16 C 0.8737(5) 0.9277(4) 0.7862(2) 0.0364(7) Uani 1 1 d . . . . .
H16A H 0.943640 0.893599 0.750036 0.055 Uiso 1 1 calc R U . . .
H16B H 0.963493 1.039363 0.813686 0.055 Uiso 1 1 calc R U . . .
H16C H 0.744811 0.934439 0.761425 0.055 Uiso 1 1 calc R U . . .
C6 C -0.0223(5) 0.2389(5) 0.62267(18) 0.0331(7) Uani 1 1 d . . . . .
C4 C 0.2616(5) 0.6859(4) 0.71833(18) 0.0298(6) Uani 1 1 d . . . . .
H4A H 0.360503 0.782314 0.753583 0.045 Uiso 1 1 calc R U . . .
H4B H 0.227690 0.581995 0.741098 0.045 Uiso 1 1 calc R U . . .
H4C H 0.135632 0.707998 0.702719 0.045 Uiso 1 1 calc R U . . .
C3 C 0.4232(5) 0.8264(4) 0.62395(19) 0.0337(7) Uani 1 1 d . . . . .
H3A H 0.303146 0.854093 0.605275 0.051 Uiso 1 1 calc R U . . .
H3B H 0.494663 0.814521 0.584199 0.051 Uiso 1 1 calc R U . . .
H3C H 0.517522 0.917909 0.662278 0.051 Uiso 1 1 calc R U . . .
C14 C 1.0720(5) 0.7698(5) 0.8951(2) 0.0386(8) Uani 1 1 d . . . . .
H14A H 1.055172 0.703222 0.935573 0.058 Uiso 1 1 calc R U . . .
H14B H 1.164597 0.887746 0.913696 0.058 Uiso 1 1 calc R U . . .
H14C H 1.130962 0.720352 0.859450 0.058 Uiso 1 1 calc R U . . .
C11 C 0.2814(5) 0.3794(5) 0.8632(2) 0.0357(7) Uani 1 1 d . . . . .
H11A H 0.294087 0.486337 0.891348 0.054 Uiso 1 1 calc R U . . .
H11B H 0.229790 0.285398 0.890957 0.054 Uiso 1 1 calc R U . . .
H11C H 0.184697 0.358124 0.816880 0.054 Uiso 1 1 calc R U . . .
C12 C 0.5127(7) 0.1910(5) 0.7900(2) 0.0398(8) Uani 1 1 d . . . . .
H12A H 0.411984 0.169174 0.744700 0.060 Uiso 1 1 calc R U . . .
H12B H 0.464993 0.097141 0.818207 0.060 Uiso 1 1 calc R U . . .
H12C H 0.646462 0.199568 0.778471 0.060 Uiso 1 1 calc R U . . .
C13 C 0.7071(7) 0.4054(6) 0.9342(2) 0.0461(9) Uani 1 1 d . . . . .
H13A H 0.841590 0.406884 0.926142 0.069 Uiso 1 1 calc R U . . .
H13B H 0.640118 0.305472 0.956902 0.069 Uiso 1 1 calc R U . . .
H13C H 0.726660 0.509212 0.966362 0.069 Uiso 1 1 calc R U . . .
C15 C 0.6960(6) 0.8451(5) 0.9210(2) 0.0421(8) Uani 1 1 d . . . . .
H15A H 0.564278 0.849552 0.897780 0.063 Uiso 1 1 calc R U . . .
H15B H 0.789525 0.959477 0.944603 0.063 Uiso 1 1 calc R U . . .
H15C H 0.672118 0.767793 0.957522 0.063 Uiso 1 1 calc R U . . .

loop_
_atom_site_aniso_label
_atom_site_aniso_U_11
_atom_site_aniso_U_22
_atom_site_aniso_U_33
_atom_site_aniso_U_23
_atom_site_aniso_U_13
_atom_site_aniso_U_12
Sn1 0.01733(12) 0.02632(13) 0.02235(12) 0.00331(8) 0.00383(7) 0.00882(8)
Si1 0.0294(4) 0.0259(4) 0.0237(4) 0.0051(3) 0.0024(3) 0.0099(3)
Si2 0.0200(4) 0.0276(4) 0.0260(4) -0.0004(3) 0.0001(3) 0.0076(3)
O1 0.0223(10) 0.0248(10) 0.0249(10) 0.0064(8) -0.0003(8) 0.0070(8)
F2 0.0525(12) 0.0254(10) 0.0391(11) 0.0025(8) 0.0066(9) 0.0159(9)
F1 0.0399(11) 0.0396(11) 0.0362(11) 0.0016(9) 0.0169(9) 0.0061(9)
F4 0.0419(12) 0.0325(11) 0.0555(13) 0.0142(9) 0.0143(10) 0.0016(9)
F6 0.0283(10) 0.0534(13) 0.0429(11) 0.0025(10) 0.0139(8) 0.0079(9)
F3 0.0512(13) 0.0408(11) 0.0246(9) 0.0004(8) -0.0059(8) 0.0166(10)
F5 0.0265(10) 0.0537(14) 0.0485(12) 0.0055(10) -0.0080(9) 0.0032(9)
N2 0.0253(12) 0.0262(12) 0.0191(11) 0.0032(9) 0.0002(9) 0.0097(10)
N1 0.0221(11) 0.0223(12) 0.0253(12) 0.0020(9) 0.0022(9) 0.0076(10)
C1 0.0210(13) 0.0214(14) 0.0234(13) 0.0054(10) 0.0011(10) 0.0053(11)
C5 0.0297(15) 0.0260(15) 0.0246(14) 0.0040(11) 0.0026(12) 0.0064(12)
C2 0.0285(15) 0.0257(15) 0.0264(14) 0.0032(11) -0.0035(12) 0.0112(12)
C16 0.0313(17) 0.0262(16) 0.0428(19) 0.0039(13) -0.0016(13) 0.0041(13)
C6 0.0261(15) 0.0354(18) 0.0315(16) 0.0063(13) 0.0033(12) 0.0047(13)
C4 0.0237(14) 0.0341(17) 0.0346(16) -0.0001(13) 0.0058(12) 0.0153(13)
C3 0.0386(18) 0.0240(16) 0.0353(17) 0.0060(13) 0.0014(14) 0.0099(14)
C14 0.0247(16) 0.047(2) 0.0390(18) 0.0032(15) -0.0036(13) 0.0115(15)
C11 0.0329(17) 0.0345(18) 0.0385(18) 0.0088(14) 0.0122(14) 0.0083(14)
C12 0.058(2) 0.0300(17) 0.0373(18) 0.0085(14) 0.0074(16) 0.0230(17)
C13 0.050(2) 0.053(2) 0.0314(18) 0.0147(16) -0.0016(16) 0.0161(19)
C15 0.0372(18) 0.045(2) 0.0411(19) -0.0069(16) 0.0081(15) 0.0147(16)

loop_
_atom_type_symbol
_atom_type_description
_atom_type_scat_dispersion_real
_atom_type_scat_dispersion_imag
_atom_type_scat_source
C C 0.0181 0.0091 'International Tables Vol C Tables 4.2.6.8 and 6.1.1.4'
H H 0.0000 0.0000 'International Tables Vol C Tables 4.2.6.8 and 6.1.1.4'
N N 0.0311 0.0180 'International Tables Vol C Tables 4.2.6.8 and 6.1.1.4'
O O 0.0492 0.0322 'International Tables Vol C Tables 4.2.6.8 and 6.1.1.4'
F F 0.0727 0.0534 'International Tables Vol C Tables 4.2.6.8 and 6.1.1.4'
Si Si 0.2541 0.3302 'International Tables Vol C Tables 4.2.6.8 and 6.1.1.4'
Sn Sn 0.0259 5.4591 'International Tables Vol C Tables 4.2.6.8 and 6.1.1.4'

loop_
_exptl_crystal_face_index_h
_exptl_crystal_face_index_k
_exptl_crystal_face_index_l
_exptl_crystal_face_perp_dist
-4 1 3 0.0955
2 3 3 0.1785
-1 3 8 0.1821
-2 -3 -3 0.1939
0 5 -2 0.2031
3 0 6 0.1524
4 -4 -2 0.1779
-3 5 -1 0.2490
1 -4 10 0.1796
1 -4 -7 0.1942
-1 4 -9 0.2396
0 0 11 0.1277
-1 0 -12 0.1582
4 0 -8 0.0756
1 -5 1 0.1662
4 0 -4 0.1008

loop_
_geom_angle_atom_site_label_1
_geom_angle_atom_site_label_2
_geom_angle_atom_site_label_3
_geom_angle
_geom_angle_site_symmetry_1
_geom_angle_site_symmetry_3
_geom_angle_publ_flag
O1 Sn1 N2 94.26(9) . . ?
O1 Sn1 N1 72.13(8) . . ?
N2 Sn1 N1 102.31(9) . . ?
N2 Si1 C12 111.90(15) . . ?
N2 Si1 C13 111.83(17) . . ?
C12 Si1 C13 104.84(19) . . ?
N2 Si1 C11 111.74(15) . . ?
C12 Si1 C11 108.85(18) . . ?
C13 Si1 C11 107.33(19) . . ?
N2 Si2 C15 112.19(16) . . ?
N2 Si2 C14 114.19(16) . . ?
C15 Si2 C14 108.69(18) . . ?
N2 Si2 C16 109.10(14) . . ?
C15 Si2 C16 107.25(19) . . ?
C14 Si2 C16 104.96(17) . . ?
C1 O1 Sn1 117.38(17) . . ?
Si2 N2 Si1 121.91(14) . . ?
Si2 N2 Sn1 115.26(13) . . ?
Si1 N2 Sn1 122.43(13) . . ?
C4 N1 C2 111.4(2) . . ?
C4 N1 C3 109.6(3) . . ?
C2 N1 C3 108.3(2) . . ?
C4 N1 Sn1 109.15(18) . . ?
C2 N1 Sn1 103.66(17) . . ?
C3 N1 Sn1 114.66(19) . . ?
O1 C1 C5 109.3(2) . . ?
O1 C1 C6 108.3(2) . . ?
C5 C1 C6 108.3(2) . . ?
O1 C1 C2 113.7(2) . . ?
C5 C1 C2 107.7(2) . . ?
C6 C1 C2 109.4(3) . . ?
F2 C5 F3 107.6(3) . . ?
F2 C5 F1 106.5(3) . . ?
F3 C5 F1 106.3(3) . . ?
F2 C5 C1 113.6(3) . . ?
F3 C5 C1 113.2(3) . . ?
F1 C5 C1 109.2(2) . . ?
N1 C2 C1 111.6(2) . . ?
N1 C2 H2A 109.3 . . ?
C1 C2 H2A 109.3 . . ?
N1 C2 H2B 109.3 . . ?
C1 C2 H2B 109.3 . . ?
H2A C2 H2B 108.0 . . ?
Si2 C16 H16A 109.5 . . ?
Si2 C16 H16B 109.5 . . ?
H16A C16 H16B 109.5 . . ?
Si2 C16 H16C 109.5 . . ?
H16A C16 H16C 109.5 . . ?
H16B C16 H16C 109.5 . . ?
F4 C6 F6 107.2(3) . . ?
F4 C6 F5 107.2(3) . . ?
F6 C6 F5 107.1(3) . . ?
F4 C6 C1 112.2(3) . . ?
F6 C6 C1 110.4(3) . . ?
F5 C6 C1 112.4(3) . . ?
N1 C4 H4A 109.5 . . ?
N1 C4 H4B 109.5 . . ?
H4A C4 H4B 109.5 . . ?
N1 C4 H4C 109.5 . . ?
H4A C4 H4C 109.5 . . ?
H4B C4 H4C 109.5 . . ?
N1 C3 H3A 109.5 . . ?
N1 C3 H3B 109.5 . . ?
H3A C3 H3B 109.5 . . ?
N1 C3 H3C 109.5 . . ?
H3A C3 H3C 109.5 . . ?
H3B C3 H3C 109.5 . . ?
Si2 C14 H14A 109.5 . . ?
Si2 C14 H14B 109.5 . . ?
H14A C14 H14B 109.5 . . ?
Si2 C14 H14C 109.5 . . ?
H14A C14 H14C 109.5 . . ?
H14B C14 H14C 109.5 . . ?
Si1 C11 H11A 109.5 . . ?
Si1 C11 H11B 109.5 . . ?
H11A C11 H11B 109.5 . . ?
Si1 C11 H11C 109.5 . . ?
H11A C11 H11C 109.5 . . ?
H11B C11 H11C 109.5 . . ?
Si1 C12 H12A 109.5 . . ?
Si1 C12 H12B 109.5 . . ?
H12A C12 H12B 109.5 . . ?
Si1 C12 H12C 109.5 . . ?
H12A C12 H12C 109.5 . . ?
H12B C12 H12C 109.5 . . ?
Si1 C13 H13A 109.5 . . ?
Si1 C13 H13B 109.5 . . ?
H13A C13 H13B 109.5 . . ?
Si1 C13 H13C 109.5 . . ?
H13A C13 H13C 109.5 . . ?
H13B C13 H13C 109.5 . . ?
Si2 C15 H15A 109.5 . . ?
Si2 C15 H15B 109.5 . . ?
H15A C15 H15B 109.5 . . ?
Si2 C15 H15C 109.5 . . ?
H15A C15 H15C 109.5 . . ?
H15B C15 H15C 109.5 . . ?

loop_
_geom_bond_atom_site_label_1
_geom_bond_atom_site_label_2
_geom_bond_distance
_geom_bond_site_symmetry_2
_geom_bond_publ_flag
Sn1 O1 2.086(2) . ?
Sn1 N2 2.088(2) . ?
Sn1 N1 2.431(2) . ?
Si1 N2 1.742(3) . ?
Si1 C12 1.871(4) . ?
Si1 C13 1.875(4) . ?
Si1 C11 1.875(4) . ?
Si2 N2 1.732(3) . ?
Si2 C15 1.868(4) . ?
Si2 C14 1.872(4) . ?
Si2 C16 1.877(4) . ?
O1 C1 1.363(3) . ?
F2 C5 1.325(4) . ?
F1 C5 1.347(4) . ?
F4 C6 1.326(4) . ?
F6 C6 1.327(4) . ?
F3 C5 1.345(4) . ?
F5 C6 1.338(4) . ?
N1 C4 1.478(4) . ?
N1 C2 1.482(4) . ?
N1 C3 1.484(4) . ?
C1 C5 1.546(4) . ?
C1 C6 1.555(4) . ?
C1 C2 1.574(4) . ?
C2 H2A 0.9900 . ?
C2 H2B 0.9900 . ?
C16 H16A 0.9800 . ?
C16 H16B 0.9800 . ?
C16 H16C 0.9800 . ?
C4 H4A 0.9800 . ?
C4 H4B 0.9800 . ?
C4 H4C 0.9800 . ?
C3 H3A 0.9800 . ?
C3 H3B 0.9800 . ?
C3 H3C 0.9800 . ?
C14 H14A 0.9800 . ?
C14 H14B 0.9800 . ?
C14 H14C 0.9800 . ?
C11 H11A 0.9800 . ?
C11 H11B 0.9800 . ?
C11 H11C 0.9800 . ?
C12 H12A 0.9800 . ?
C12 H12B 0.9800 . ?
C12 H12C 0.9800 . ?
C13 H13A 0.9800 . ?
C13 H13B 0.9800 . ?
C13 H13C 0.9800 . ?
C15 H15A 0.9800 . ?
C15 H15B 0.9800 . ?
C15 H15C 0.9800 . ?

loop_
_geom_torsion_atom_site_label_1
_geom_torsion_atom_site_label_2
_geom_torsion_atom_site_label_3
_geom_torsion_atom_site_label_4
_geom_torsion
_geom_torsion_site_symmetry_1
_geom_torsion_site_symmetry_2
_geom_torsion_site_symmetry_3
_geom_torsion_site_symmetry_4
_geom_torsion_publ_flag
C15 Si2 N2 Si1 -54.5(2) . . . . ?
C14 Si2 N2 Si1 69.8(2) . . . . ?
C16 Si2 N2 Si1 -173.18(18) . . . . ?
C15 Si2 N2 Sn1 132.70(18) . . . . ?
C14 Si2 N2 Sn1 -103.07(18) . . . . ?
C16 Si2 N2 Sn1 13.99(19) . . . . ?
C12 Si1 N2 Si2 -145.28(19) . . . . ?
C13 Si1 N2 Si2 -28.0(2) . . . . ?
C11 Si1 N2 Si2 92.4(2) . . . . ?
C12 Si1 N2 Sn1 27.0(2) . . . . ?
C13 Si1 N2 Sn1 144.32(19) . . . . ?
C11 Si1 N2 Sn1 -95.33(19) . . . . ?
Sn1 O1 C1 C5 86.6(2) . . . . ?
Sn1 O1 C1 C6 -155.6(2) . . . . ?
Sn1 O1 C1 C2 -33.8(3) . . . . ?
O1 C1 C5 F2 58.5(3) . . . . ?
C6 C1 C5 F2 -59.3(3) . . . . ?
C2 C1 C5 F2 -177.5(3) . . . . ?
O1 C1 C5 F3 -178.5(2) . . . . ?
C6 C1 C5 F3 63.7(3) . . . . ?
C2 C1 C5 F3 -54.5(3) . . . . ?
O1 C1 C5 F1 -60.3(3) . . . . ?
C6 C1 C5 F1 -178.0(3) . . . . ?
C2 C1 C5 F1 63.7(3) . . . . ?
C4 N1 C2 C1 -84.9(3) . . . . ?
C3 N1 C2 C1 154.5(3) . . . . ?
Sn1 N1 C2 C1 32.3(3) . . . . ?
O1 C1 C2 N1 -4.9(4) . . . . ?
C5 C1 C2 N1 -126.2(3) . . . . ?
C6 C1 C2 N1 116.2(3) . . . . ?
O1 C1 C6 F4 -58.0(3) . . . . ?
C5 C1 C6 F4 60.4(3) . . . . ?
C2 C1 C6 F4 177.6(3) . . . . ?
O1 C1 C6 F6 61.4(3) . . . . ?
C5 C1 C6 F6 179.9(3) . . . . ?
C2 C1 C6 F6 -62.9(3) . . . . ?
O1 C1 C6 F5 -179.0(3) . . . . ?
C5 C1 C6 F5 -60.6(4) . . . . ?
C2 C1 C6 F5 56.6(4) . . . . ?

loop_
_exptl_oxdiff_crystal_face_indexfrac_h
_exptl_oxdiff_crystal_face_indexfrac_k
_exptl_oxdiff_crystal_face_indexfrac_l
_exptl_oxdiff_crystal_face_x
_exptl_oxdiff_crystal_face_y
_exptl_oxdiff_crystal_face_z
-3.9969 0.9950 2.9900 0.1597 0.8639 -0.1282
1.9921 3.0059 2.9918 0.5854 -0.6737 -0.3705
-1.0067 3.0034 7.9831 0.8550 0.0226 -0.2664
-1.9921 -3.0059 -2.9918 -0.5854 0.6737 0.3705
-0.0035 5.0003 -2.0097 0.2870 -0.3376 -0.8640
2.9915 0.0085 5.9968 0.5962 -0.7065 0.2131
3.9992 -3.9952 -1.9840 -0.3477 -0.6612 0.6408
-2.9996 4.9956 -1.0141 0.2417 0.3624 -0.8752
0.9957 -3.9939 9.9998 0.4729 0.0287 0.9468
1.0070 -4.0031 -6.9818 -0.8652 0.0444 0.4565
-0.9963 3.9944 -9.0008 -0.3942 -0.0296 -0.9180
-0.0073 0.0060 10.9881 0.8659 -0.0101 0.3172
-0.9905 -0.0083 -11.9881 -0.9859 0.2447 -0.3594
3.9993 0.0026 -7.9870 -0.4644 -0.9272 -0.1773
1.0026 -4.9991 1.0119 -0.3244 0.1049 0.8485
3.9966 0.0048 -3.9913 -0.1496 -0.9309 -0.0619
